data_2014298
loop_
_publ_author_name
'Chen, Zi-Lu'
'Zhang, Yu-Zhen'
'Liang, Fu-Pei'

_publ_section_title
;
 A novel nickel(II) coordination polymer incorporating
 1,4-phenylenediacetic acid and 1,10-phenanthroline
;
_journal_coeditor_code AV1273
_journal_issue 2
_journal_name_full 'Acta Crystallographica Section C'
_journal_page_first m48
_journal_page_last m50
_journal_paper_doi 10.1107/S0108270105042575
_journal_volume 62
_journal_year 2006
_chemical_formula_iupac '[Ni3 (C10 H8 O4)3 (C12 H8 N2)2] , 2H2 O'
_chemical_formula_moiety 'C54 H40 N4 Ni3 O12 , 2(H2 O)'
_chemical_formula_sum 'C54 H44 N4 Ni3 O14'
_chemical_formula_weight 1149.06
_chemical_name_systematic
;poly[[bis(1,10-phenanthroline)tris(\m~3~-1,4-phenylenediacetato)trinickel(II)]
dihydrate]
;
_space_group_IT_number 2
_symmetry_cell_setting triclinic
_symmetry_space_group_name_Hall '-P 1'
_symmetry_space_group_name_H-M 'P -1'
_atom_sites_solution_hydrogens geom
_atom_sites_solution_primary direct
_atom_sites_solution_secondary difmap
_audit_creation_method SHELXL97
_cell_angle_alpha 107.126(4)
_cell_angle_beta 101.059(4)
_cell_angle_gamma 115.803(3)
_cell_formula_units_Z 1
_cell_length_a 10.708(3)
_cell_length_b 11.172(3)
_cell_length_c 12.448(3)
_cell_measurement_reflns_used 2429
_cell_measurement_temperature 298(2)
_cell_measurement_theta_max 27.774
_cell_measurement_theta_min 2.203
_cell_volume 1189.3(5)
_computing_cell_refinement SMART
_computing_data_collection 'SMART (Bruker, 1998)'
_computing_data_reduction 'SAINT (Bruker, 1998)'
_computing_molecular_graphics 'SHELXTL (Bruker, 1997)'
_computing_publication_material SHELXTL
_computing_structure_refinement 'SHELXL97 (Sheldrick, 1997)'
_computing_structure_solution 'SHELXS97 (Sheldrick, 1997)'
_diffrn_ambient_temperature 298(2)
_diffrn_measured_fraction_theta_full 0.989
_diffrn_measured_fraction_theta_max 0.989
_diffrn_measurement_device_type 'Bruker SMART CCD area-detector'
_diffrn_measurement_method '\f and \w'
_diffrn_radiation_monochromator graphite
_diffrn_radiation_source 'fine-focus sealed tube'
_diffrn_radiation_type MoK\a
_diffrn_radiation_wavelength 0.71073
_diffrn_reflns_av_R_equivalents 0.0209
_diffrn_reflns_av_sigmaI/netI 0.0466
_diffrn_reflns_limit_h_max 12
_diffrn_reflns_limit_h_min -12
_diffrn_reflns_limit_k_max 13
_diffrn_reflns_limit_k_min -13
_diffrn_reflns_limit_l_max 8
_diffrn_reflns_limit_l_min -14
_diffrn_reflns_number 6299
_diffrn_reflns_theta_full 25.01
_diffrn_reflns_theta_max 25.01
_diffrn_reflns_theta_min 1.84
_exptl_absorpt_coefficient_mu 1.252
_exptl_absorpt_correction_T_max 0.8442
_exptl_absorpt_correction_T_min 0.7128
_exptl_absorpt_correction_type multi-scan
_exptl_absorpt_process_details '(SADABS; Bruker, 1998)'
_exptl_crystal_colour green
_exptl_crystal_density_diffrn 1.604
_exptl_crystal_density_method 'not measured'
_exptl_crystal_description block
_exptl_crystal_F_000 592
_exptl_crystal_size_max 0.29
_exptl_crystal_size_mid 0.17
_exptl_crystal_size_min 0.14
_refine_diff_density_max 0.600
_refine_diff_density_min -0.331
_refine_ls_extinction_method none
_refine_ls_goodness_of_fit_ref 1.058
_refine_ls_hydrogen_treatment constr
_refine_ls_matrix_type full
_refine_ls_number_parameters 346
_refine_ls_number_reflns 4148
_refine_ls_number_restraints 3
_refine_ls_restrained_S_all 1.058
_refine_ls_R_factor_all 0.0560
_refine_ls_R_factor_gt 0.0357
_refine_ls_shift/su_max 0.004
_refine_ls_shift/su_mean 0.000
_refine_ls_structure_factor_coef Fsqd
_refine_ls_weighting_details 'calc w = 1/[\s^2^(Fo^2^)+(0.0296P)^2^+0.6844P] where P=(Fo^2^+2Fc^2^)/3'
_refine_ls_weighting_scheme calc
_refine_ls_wR_factor_gt 0.0733
_refine_ls_wR_factor_ref 0.0840
_reflns_number_gt 3102
_reflns_number_total 4148
_reflns_threshold_expression I>2\s(I)
_cod_data_source_file av1273.cif
_cod_data_source_block I
_cod_depositor_comments
;
The following automatic conversions were performed:
'_symmetry_cell_setting' value 'Triclinic' changed to 'triclinic'
according to '/home/saulius/struct/CIF-dictionaries/cif_core.dic'
dictionary named 'cif_core.dic' version 2.4.1 from 2010-06-29.

Automatic conversion script
Id: cif_fix_enum 1527 2010-12-29 10:47:43Z saulius 

The following automatic conversions were performed:

'_symmetry_cell_setting' value 'Triclinic' changed to 'triclinic'
according to /home/saulius/struct/CIF-dictionaries/cif_core.dic
dictionary named 'cif_core.dic' version 2.4.1 from 2010-06-29.

Automatic conversion script
Id: cif_fix_values 1715 2011-07-08 13:25:40Z adriana 
;
_cod_database_code 2014298

loop_
_symmetry_equiv_pos_as_xyz
'x, y, z'
'-x, -y, -z'

loop_
_atom_site_label
_atom_site_fract_x
_atom_site_fract_y
_atom_site_fract_z
_atom_site_U_iso_or_equiv
_atom_site_adp_type
_atom_site_calc_flag
_atom_site_refinement_flags
_atom_site_occupancy
_atom_site_disorder_assembly
_atom_site_disorder_group
_atom_site_type_symbol
Ni1 0.5000 0.5000 1.0000 0.02372(15) Uani d S 1 . . Ni
Ni2 0.26388(4) 0.42348(4) 0.72300(3) 0.02559(13) Uani d . 1 . . Ni
N1 0.1354(3) 0.5204(3) 0.7334(2) 0.0286(6) Uani d . 1 . . N
N2 0.0885(3) 0.2830(3) 0.5572(2) 0.0297(6) Uani d . 1 . . N
O1 0.4903(2) 0.3409(2) 0.85126(19) 0.0305(5) Uani d . 1 . . O
O2 0.3798(2) 0.3326(2) 0.67459(19) 0.0340(5) Uani d . 1 . . O
O3 1.2841(2) 0.3732(2) 0.97944(19) 0.0328(5) Uani d . 1 . . O
O4 1.1469(2) 0.2806(2) 0.7831(2) 0.0352(6) Uani d . 1 . . O
O5 0.4366(2) 0.5854(2) 0.88518(18) 0.0258(5) Uani d . 1 . . O
O6 0.4473(2) 0.6300(2) 0.7267(2) 0.0379(6) Uani d . 1 . . O
O7 0.3489(4) 0.3213(6) 0.4110(4) 0.1086(14) Uani d D 1 . . O
H28 0.421(5) 0.398(4) 0.417(6) 0.130 Uiso d D 1 . . H
H29 0.391(6) 0.309(7) 0.468(4) 0.130 Uiso d D 1 . . H
C1 0.6585(3) 0.2249(4) 0.7380(3) 0.0315(8) Uani d . 1 . . C
C2 0.7634(4) 0.3260(4) 0.8531(3) 0.0357(8) Uani d . 1 . . C
H2 0.7567 0.4053 0.8958 0.043 Uiso calc R 1 . . H
C3 0.8782(3) 0.3099(4) 0.9051(3) 0.0352(8) Uani d . 1 . . C
H3 0.9474 0.3789 0.9826 0.042 Uiso calc R 1 . . H
C4 0.8928(3) 0.1943(4) 0.8450(3) 0.0312(8) Uani d . 1 . . C
C5 0.7887(4) 0.0938(4) 0.7308(3) 0.0393(9) Uani d . 1 . . C
H5 0.7957 0.0146 0.6883 0.047 Uiso calc R 1 . . H
C6 0.6738(4) 0.1090(4) 0.6784(3) 0.0405(9) Uani d . 1 . . C
H6 0.6048 0.0395 0.6010 0.049 Uiso calc R 1 . . H
C7 0.4650(3) 0.3118(3) 0.7418(3) 0.0270(7) Uani d . 1 . . C
C8 0.5361(4) 0.2406(5) 0.6732(3) 0.0476(10) Uani d . 1 . . C
H8A 0.4560 0.1427 0.6141 0.057 Uiso calc R 1 . . H
H8B 0.5755 0.2956 0.6279 0.057 Uiso calc R 1 . . H
C9 1.1657(3) 0.2905(3) 0.8883(3) 0.0261(7) Uani d . 1 . . C
C10 1.0257(3) 0.1877(4) 0.9033(3) 0.0329(8) Uani d . 1 . . C
H10A 1.0036 0.0877 0.8666 0.039 Uiso calc R 1 . . H
H10B 1.0442 0.2152 0.9888 0.039 Uiso calc R 1 . . H
C11 0.5667(3) 0.9196(3) 0.9634(3) 0.0320(8) Uani d . 1 . . C
C12 0.5504(4) 1.0050(3) 0.9066(3) 0.0345(8) Uani d . 1 . . C
H12 0.5845 1.0091 0.8436 0.041 Uiso calc R 1 . . H
C13 0.4844(3) 1.0839(3) 0.9425(3) 0.0352(8) Uani d . 1 . . C
H13 0.4741 1.1401 0.9031 0.042 Uiso calc R 1 . . H
C14 0.5005(3) 0.6704(3) 0.8378(3) 0.0286(7) Uani d . 1 . . C
C15 0.6301(4) 0.8256(4) 0.9188(3) 0.0393(9) Uani d . 1 . . C
H15A 0.6900 0.8634 0.8740 0.047 Uiso calc R 1 . . H
H15B 0.6932 0.8267 0.9869 0.047 Uiso calc R 1 . . H
C16 0.1648(4) 0.6443(4) 0.8179(3) 0.0403(9) Uani d . 1 . . C
H16 0.2527 0.6975 0.8856 0.048 Uiso calc R 1 . . H
C17 0.0699(4) 0.6986(4) 0.8098(3) 0.0451(10) Uani d . 1 . . C
H17 0.0961 0.7872 0.8703 0.054 Uiso calc R 1 . . H
C18 -0.0607(4) 0.6216(4) 0.7132(3) 0.0444(10) Uani d . 1 . . C
H18 -0.1254 0.6562 0.7077 0.053 Uiso calc R 1 . . H
C19 -0.0970(4) 0.4901(4) 0.6223(3) 0.0350(8) Uani d . 1 . . C
C20 0.0062(3) 0.4446(3) 0.6356(3) 0.0287(7) Uani d . 1 . . C
C21 -0.0216(3) 0.3136(3) 0.5427(3) 0.0298(8) Uani d . 1 . . C
C22 -0.1574(4) 0.2247(4) 0.4439(3) 0.0400(9) Uani d . 1 . . C
C23 -0.1807(4) 0.0941(4) 0.3606(3) 0.0518(11) Uani d . 1 . . C
H23 -0.2700 0.0303 0.2939 0.062 Uiso calc R 1 . . H
C24 -0.0727(4) 0.0602(4) 0.3772(3) 0.0493(10) Uani d . 1 . . C
H24 -0.0887 -0.0278 0.3236 0.059 Uiso calc R 1 . . H
C25 0.0622(4) 0.1596(4) 0.4758(3) 0.0405(9) Uani d . 1 . . C
H25 0.1370 0.1377 0.4844 0.049 Uiso calc R 1 . . H
C26 -0.2317(4) 0.4003(4) 0.5159(3) 0.0454(10) Uani d . 1 . . C
H26 -0.2995 0.4306 0.5046 0.054 Uiso calc R 1 . . H
C27 -0.2613(4) 0.2733(4) 0.4327(4) 0.0478(10) Uani d . 1 . . C
H27 -0.3512 0.2156 0.3664 0.057 Uiso calc R 1 . . H

loop_
_atom_site_aniso_label
_atom_site_aniso_U_11
_atom_site_aniso_U_22
_atom_site_aniso_U_33
_atom_site_aniso_U_12
_atom_site_aniso_U_13
_atom_site_aniso_U_23
Ni1 0.0218(3) 0.0302(3) 0.0206(3) 0.0159(3) 0.0060(2) 0.0104(3)
Ni2 0.0243(2) 0.0313(2) 0.0223(2) 0.01678(19) 0.00614(18) 0.01103(19)
N1 0.0251(14) 0.0355(16) 0.0248(15) 0.0175(13) 0.0065(12) 0.0116(13)
N2 0.0324(15) 0.0308(15) 0.0259(15) 0.0171(13) 0.0091(12) 0.0124(13)
O1 0.0380(13) 0.0394(13) 0.0251(13) 0.0278(11) 0.0135(10) 0.0142(11)
O2 0.0390(13) 0.0479(14) 0.0263(12) 0.0323(12) 0.0113(11) 0.0152(11)
O3 0.0239(12) 0.0430(14) 0.0298(13) 0.0172(11) 0.0076(11) 0.0158(11)
O4 0.0287(12) 0.0420(14) 0.0275(13) 0.0124(11) 0.0095(11) 0.0161(11)
O5 0.0256(11) 0.0298(12) 0.0245(12) 0.0166(10) 0.0062(10) 0.0133(10)
O6 0.0402(14) 0.0470(15) 0.0352(14) 0.0256(12) 0.0139(12) 0.0240(12)
O7 0.076(3) 0.170(4) 0.109(3) 0.070(3) 0.045(3) 0.082(3)
C1 0.0310(18) 0.046(2) 0.0283(18) 0.0265(17) 0.0146(15) 0.0162(16)
C2 0.0344(19) 0.038(2) 0.038(2) 0.0234(17) 0.0144(17) 0.0120(17)
C3 0.0267(18) 0.0323(19) 0.034(2) 0.0126(16) 0.0042(15) 0.0078(16)
C4 0.0239(17) 0.038(2) 0.038(2) 0.0164(16) 0.0150(16) 0.0204(17)
C5 0.039(2) 0.046(2) 0.038(2) 0.0300(18) 0.0139(18) 0.0117(18)
C6 0.038(2) 0.055(2) 0.0263(19) 0.0301(19) 0.0091(16) 0.0082(17)
C7 0.0261(17) 0.0268(17) 0.0278(19) 0.0146(15) 0.0099(15) 0.0105(15)
C8 0.055(2) 0.082(3) 0.031(2) 0.055(2) 0.0195(19) 0.023(2)
C9 0.0251(17) 0.0289(18) 0.034(2) 0.0202(15) 0.0126(16) 0.0151(15)
C10 0.0259(17) 0.039(2) 0.040(2) 0.0170(16) 0.0139(16) 0.0230(17)
C11 0.0258(17) 0.0221(17) 0.0333(19) 0.0082(15) 0.0005(15) 0.0073(15)
C12 0.0356(19) 0.0293(19) 0.0319(19) 0.0123(16) 0.0094(16) 0.0142(16)
C13 0.0346(19) 0.0290(19) 0.032(2) 0.0117(16) 0.0014(16) 0.0160(16)
C14 0.0281(18) 0.0329(18) 0.032(2) 0.0224(16) 0.0075(15) 0.0150(16)
C15 0.0241(17) 0.034(2) 0.051(2) 0.0108(16) 0.0070(17) 0.0183(18)
C16 0.036(2) 0.047(2) 0.036(2) 0.0246(18) 0.0110(17) 0.0127(18)
C17 0.054(2) 0.051(2) 0.042(2) 0.036(2) 0.024(2) 0.0164(19)
C18 0.045(2) 0.061(3) 0.054(3) 0.040(2) 0.025(2) 0.033(2)
C19 0.0311(19) 0.048(2) 0.042(2) 0.0240(17) 0.0172(17) 0.0307(18)
C20 0.0256(17) 0.0360(19) 0.0285(18) 0.0162(15) 0.0094(15) 0.0191(16)
C21 0.0253(17) 0.0365(19) 0.0260(18) 0.0139(15) 0.0060(14) 0.0174(16)
C22 0.034(2) 0.044(2) 0.031(2) 0.0124(17) 0.0035(16) 0.0192(18)
C23 0.046(2) 0.047(2) 0.030(2) 0.010(2) -0.0059(18) 0.0112(19)
C24 0.057(3) 0.038(2) 0.030(2) 0.018(2) 0.0043(19) 0.0065(18)
C25 0.050(2) 0.041(2) 0.034(2) 0.0264(19) 0.0149(18) 0.0163(18)
C26 0.031(2) 0.066(3) 0.051(2) 0.028(2) 0.0133(18) 0.037(2)
C27 0.028(2) 0.061(3) 0.042(2) 0.0156(19) -0.0010(17) 0.029(2)

loop_
_atom_type_symbol
_atom_type_description
_atom_type_scat_dispersion_real
_atom_type_scat_dispersion_imag
_atom_type_scat_source
C C 0.0033 0.0016 'International Tables Vol C Tables 4.2.6.8 and 6.1.1.4'
H H 0.0000 0.0000 'International Tables Vol C Tables 4.2.6.8 and 6.1.1.4'
O O 0.0106 0.0060 'International Tables Vol C Tables 4.2.6.8 and 6.1.1.4'
Ni Ni 0.3393 1.1124 'International Tables Vol C Tables 4.2.6.8 and 6.1.1.4'
N N 0.0061 0.0033 'International Tables Vol C Tables 4.2.6.8 and 6.1.1.4'

loop_
_geom_angle_atom_site_label_1
_geom_angle_atom_site_label_2
_geom_angle_atom_site_label_3
_geom_angle_site_symmetry_1
_geom_angle_site_symmetry_3
_geom_angle
_geom_angle_publ_flag
O3 Ni1 O3 1_455 2_767 180 y
O3 Ni1 O5 1_455 . 90.90(8) y
O3 Ni1 O5 2_767 . 89.10(8) ?
O3 Ni1 O5 1_455 2_667 89.10(8) ?
O3 Ni1 O5 2_767 2_667 90.90(8) ?
O5 Ni1 O5 . 2_667 180 y
O3 Ni1 O1 1_455 . 94.73(9) ?
O3 Ni1 O1 2_767 . 85.27(8) ?
O5 Ni1 O1 . . 89.45(8) ?
O5 Ni1 O1 2_667 . 90.55(8) ?
O3 Ni1 O1 1_455 2_667 85.27(9) y
O3 Ni1 O1 2_767 2_667 94.73(9) y
O5 Ni1 O1 . 2_667 90.55(8) y
O5 Ni1 O1 2_667 2_667 89.45(8) y
O1 Ni1 O1 . 2_667 180 y
O2 Ni2 O4 . 1_455 96.62(10) y
O2 Ni2 O5 . . 93.60(9) y
O4 Ni2 O5 1_455 . 99.08(9) y
O2 Ni2 N2 . . 91.37(10) y
O4 Ni2 N2 1_455 . 85.83(10) y
O5 Ni2 N2 . . 172.56(9) y
O2 Ni2 N1 . . 166.22(9) y
O4 Ni2 N1 1_455 . 93.07(10) y
O5 Ni2 N1 . . 94.51(9) y
N2 Ni2 N1 . . 79.57(10) y
O2 Ni2 O6 . . 85.80(9) y
O4 Ni2 O6 1_455 . 159.39(9) y
O5 Ni2 O6 . . 60.31(8) y
N2 Ni2 O6 . . 114.64(10) y
N1 Ni2 O6 . . 88.57(10) y
C16 N1 C20 . . 117.4(3) ?
C16 N1 Ni2 . . 129.6(2) ?
C20 N1 Ni2 . . 113.0(2) ?
C25 N2 C21 . . 117.7(3) ?
C25 N2 Ni2 . . 128.0(2) ?
C21 N2 Ni2 . . 113.4(2) ?
C7 O1 Ni1 . . 136.1(2) ?
C7 O2 Ni2 . . 126.9(2) ?
C9 O3 Ni1 . 1_655 132.4(2) ?
C9 O4 Ni2 . 1_655 130.7(2) ?
C14 O5 Ni2 . . 93.97(18) ?
C14 O5 Ni1 . . 136.82(19) ?
Ni2 O5 Ni1 . . 112.86(10) ?
C14 O6 Ni2 . . 85.8(2) ?
H28 O7 H29 . . 100(5) ?
C2 C1 C6 . . 117.3(3) ?
C2 C1 C8 . . 123.2(3) ?
C6 C1 C8 . . 119.4(3) ?
C1 C2 C3 . . 120.5(3) ?
C1 C2 H2 . . 119.8 ?
C3 C2 H2 . . 119.8 ?
C4 C3 C2 . . 121.8(3) ?
C4 C3 H3 . . 119.1 ?
C2 C3 H3 . . 119.1 ?
C5 C4 C3 . . 117.8(3) ?
C5 C4 C10 . . 122.7(3) ?
C3 C4 C10 . . 119.4(3) ?
C4 C5 C6 . . 120.7(3) ?
C4 C5 H5 . . 119.6 ?
C6 C5 H5 . . 119.6 ?
C5 C6 C1 . . 121.9(3) ?
C5 C6 H6 . . 119.1 ?
C1 C6 H6 . . 119.1 ?
O1 C7 O2 . . 126.7(3) ?
O1 C7 C8 . . 121.2(3) ?
O2 C7 C8 . . 112.1(3) ?
C1 C8 C7 . . 121.5(3) ?
C1 C8 H8A . . 106.9 ?
C7 C8 H8A . . 106.9 ?
C1 C8 H8B . . 106.9 ?
C7 C8 H8B . . 106.9 ?
H8A C8 H8B . . 106.7 ?
O3 C9 O4 . . 127.3(3) ?
O3 C9 C10 . . 118.1(3) ?
O4 C9 C10 . . 114.6(3) ?
C4 C10 C9 . . 111.4(3) ?
C4 C10 H10A . . 109.3 ?
C9 C10 H10A . . 109.3 ?
C4 C10 H10B . . 109.3 ?
C9 C10 H10B . . 109.3 ?
H10A C10 H10B . . 108.0 ?
C13 C11 C12 2_677 . 118.4(3) ?
C13 C11 C15 2_677 . 120.7(3) ?
C12 C11 C15 . . 120.8(3) ?
C13 C12 C11 . . 120.9(3) ?
C13 C12 H12 . . 119.6 ?
C11 C12 H12 . . 119.6 ?
C12 C13 C11 . 2_677 120.7(3) ?
C12 C13 H13 . . 119.6 ?
C11 C13 H13 2_677 . 119.6 ?
O6 C14 O5 . . 119.9(3) ?
O6 C14 C15 . . 120.2(3) ?
O5 C14 C15 . . 119.6(3) ?
C14 C15 C11 . . 107.9(3) ?
C14 C15 H15A . . 110.1 ?
C11 C15 H15A . . 110.1 ?
C14 C15 H15B . . 110.1 ?
C11 C15 H15B . . 110.1 ?
H15A C15 H15B . . 108.4 ?
N1 C16 C17 . . 123.1(3) ?
N1 C16 H16 . . 118.5 ?
C17 C16 H16 . . 118.5 ?
C18 C17 C16 . . 119.7(3) ?
C18 C17 H17 . . 120.1 ?
C16 C17 H17 . . 120.1 ?
C17 C18 C19 . . 119.4(3) ?
C17 C18 H18 . . 120.3 ?
C19 C18 H18 . . 120.3 ?
C18 C19 C20 . . 117.5(3) ?
C18 C19 C26 . . 124.0(3) ?
C20 C19 C26 . . 118.5(3) ?
N1 C20 C19 . . 123.0(3) ?
N1 C20 C21 . . 116.8(3) ?
C19 C20 C21 . . 120.2(3) ?
N2 C21 C22 . . 123.5(3) ?
N2 C21 C20 . . 116.8(3) ?
C22 C21 C20 . . 119.7(3) ?
C21 C22 C23 . . 116.6(3) ?
C21 C22 C27 . . 118.8(3) ?
C23 C22 C27 . . 124.5(3) ?
C24 C23 C22 . . 120.0(3) ?
C24 C23 H23 . . 120.0 ?
C22 C23 H23 . . 120.0 ?
C23 C24 C25 . . 119.0(3) ?
C23 C24 H24 . . 120.5 ?
C25 C24 H24 . . 120.5 ?
N2 C25 C24 . . 123.0(3) ?
N2 C25 H25 . . 118.5 ?
C24 C25 H25 . . 118.5 ?
C27 C26 C19 . . 121.1(3) ?
C27 C26 H26 . . 119.4 ?
C19 C26 H26 . . 119.4 ?
C26 C27 C22 . . 121.5(3) ?
C26 C27 H27 . . 119.3 ?
C22 C27 H27 . . 119.3 ?

loop_
_geom_bond_atom_site_label_1
_geom_bond_atom_site_label_2
_geom_bond_site_symmetry_2
_geom_bond_distance
_geom_bond_publ_flag
Ni1 O3 1_455 2.031(2) y
Ni1 O3 2_767 2.031(2) y
Ni1 O5 . 2.099(2) y
Ni1 O5 2_667 2.099(2) y
Ni1 O1 . 2.104(2) y
Ni1 O1 2_667 2.104(2) y
Ni2 O2 . 1.990(2) y
Ni2 O4 1_455 1.999(2) y
Ni2 O5 . 2.067(2) y
Ni2 N2 . 2.071(3) y
Ni2 N1 . 2.089(3) y
Ni2 O6 . 2.268(2) y
N1 C16 . 1.326(4) ?
N1 C20 . 1.357(4) ?
N2 C25 . 1.319(4) ?
N2 C21 . 1.357(4) ?
O1 C7 . 1.248(4) ?
O2 C7 . 1.262(4) ?
O3 C9 . 1.248(4) ?
O3 Ni1 1_655 2.031(2) ?
O4 C9 . 1.250(4) ?
O4 Ni2 1_655 1.999(2) ?
O5 C14 . 1.279(4) ?
O6 C14 . 1.244(4) ?
O7 H28 . 0.84(5) ?
O7 H29 . 0.85(6) ?
C1 C2 . 1.384(4) ?
C1 C6 . 1.385(4) ?
C1 C8 . 1.509(4) ?
C2 C3 . 1.386(4) ?
C2 H2 . 0.9300 ?
C3 C4 . 1.379(4) ?
C3 H3 . 0.9300 ?
C4 C5 . 1.373(5) ?
C4 C10 . 1.511(4) ?
C5 C6 . 1.381(5) ?
C5 H5 . 0.9300 ?
C6 H6 . 0.9300 ?
C7 C8 . 1.523(4) ?
C8 H8A . 0.9700 ?
C8 H8B . 0.9700 ?
C9 C10 . 1.528(4) ?
C10 H10A . 0.9700 ?
C10 H10B . 0.9700 ?
C11 C13 2_677 1.389(5) ?
C11 C12 . 1.392(4) ?
C11 C15 . 1.515(5) ?
C12 C13 . 1.381(5) ?
C12 H12 . 0.9300 ?
C13 C11 2_677 1.389(5) ?
C13 H13 . 0.9300 ?
C14 C15 . 1.513(4) ?
C15 H15A . 0.9700 ?
C15 H15B . 0.9700 ?
C16 C17 . 1.393(5) ?
C16 H16 . 0.9300 ?
C17 C18 . 1.357(5) ?
C17 H17 . 0.9300 ?
C18 C19 . 1.395(5) ?
C18 H18 . 0.9300 ?
C19 C20 . 1.406(4) ?
C19 C26 . 1.437(5) ?
C20 C21 . 1.435(4) ?
C21 C22 . 1.397(4) ?
C22 C23 . 1.399(5) ?
C22 C27 . 1.437(5) ?
C23 C24 . 1.364(5) ?
C23 H23 . 0.9300 ?
C24 C25 . 1.395(5) ?
C24 H24 . 0.9300 ?
C25 H25 . 0.9300 ?
C26 C27 . 1.342(5) ?
C26 H26 . 0.9300 ?
C27 H27 . 0.9300 ?

loop_
_geom_hbond_atom_site_label_D
_geom_hbond_atom_site_label_H
_geom_hbond_atom_site_label_A
_geom_hbond_site_symmetry_A
_geom_hbond_distance_DH
_geom_hbond_distance_HA
_geom_hbond_distance_DA
_geom_hbond_angle_DHA
_geom_hbond_publ_flag
O7 H28 O6 2_666 0.84(5) 2.51(6) 2.990(5) 117(5) y
O7 H29 O2 . 0.85(6) 2.54(5) 3.193(5) 135(6) y
